data_7013371
loop_
_publ_author_name
'Elena Barreiro'
'Jos\'e S. Casas'
'Mar\'ia D. Couce'
'Agust\'in S\'anchez'
'Jos\'e Sordo'
'Jos\'e M. Varela'
'Ezequiel M. V\'azquez-L\'opez'

_publ_section_title
;
 Au--O Interactions and others in triphenylphosphinegold(I)
 sulfanylpropenoates with diverse structures
;
_journal_issue 24
_journal_name_full 'Dalton Trans.'
_journal_page_first 4754
_journal_page_last 4761
_journal_paper_doi 10.1039/b307192h
_journal_year 2003
_chemical_formula_sum 'C17 H16 O5 S4'
_chemical_formula_weight 428.54
_chemical_name_common 'bis(3-(2-thienyl)-propenoic)-2,2'-disulfide acetone solvate'
_chemical_name_systematic
;
bis{3-(2-thienyl)-propenoic}-2,2'-disulfide acetone solvate
;
_space_group_IT_number 13
_symmetry_cell_setting monoclinic
_symmetry_space_group_name_Hall '-P 2yac'
_symmetry_space_group_name_H-M 'P 1 2/n 1'
_atom_sites_solution_hydrogens geom
_atom_sites_solution_primary direct
_atom_sites_solution_secondary difmap
_audit_creation_method SHELXL-97
_cell_angle_alpha 90.00
_cell_angle_beta 96.630(2)
_cell_angle_gamma 90.00
_cell_formula_units_Z 4
_cell_length_a 7.3669(7)
_cell_length_b 17.7955(17)
_cell_length_c 14.8798(15)
_cell_measurement_temperature 293(2)
_cell_volume 1937.7(3)
_computing_cell_refinement 'Bruker SMART'
_computing_data_collection 'Bruker SMART'
_computing_data_reduction 'Bruker SHELXTL'
_computing_molecular_graphics 'Bruker SHELXTL'
_computing_publication_material 'Bruker SHELXTL'
_computing_structure_refinement 'SHELXL-97 (Sheldrick, 1997)'
_computing_structure_solution 'SHELXS-97 (Sheldrick, 1990)'
_diffrn_ambient_temperature 293(2)
_diffrn_measured_fraction_theta_full 0.944
_diffrn_measured_fraction_theta_max 0.944
_diffrn_measurement_device_type 'CCD area detector'
_diffrn_measurement_method 'phi and omega scans'
_diffrn_radiation_monochromator graphite
_diffrn_radiation_source 'fine-focus sealed tube'
_diffrn_radiation_type MoK\a
_diffrn_radiation_wavelength 0.71073
_diffrn_reflns_av_R_equivalents 0.0576
_diffrn_reflns_av_sigmaI/netI 0.1417
_diffrn_reflns_limit_h_max 9
_diffrn_reflns_limit_h_min -9
_diffrn_reflns_limit_k_max 22
_diffrn_reflns_limit_k_min -23
_diffrn_reflns_limit_l_max 11
_diffrn_reflns_limit_l_min -19
_diffrn_reflns_number 10907
_diffrn_reflns_theta_full 28.05
_diffrn_reflns_theta_max 28.05
_diffrn_reflns_theta_min 1.79
_exptl_absorpt_coefficient_mu 0.515
_exptl_absorpt_correction_T_max 1.000000
_exptl_absorpt_correction_T_min 0.811569
_exptl_absorpt_correction_type multi-scan
_exptl_crystal_colour yellow
_exptl_crystal_density_diffrn 1.469
_exptl_crystal_density_method 'not measured'
_exptl_crystal_description block
_exptl_crystal_F_000 888
_exptl_crystal_size_max .24
_exptl_crystal_size_mid .14
_exptl_crystal_size_min .12
_refine_diff_density_max 0.266
_refine_diff_density_min -0.248
_refine_diff_density_rms 0.063
_refine_ls_extinction_method none
_refine_ls_goodness_of_fit_ref 0.775
_refine_ls_hydrogen_treatment mixed
_refine_ls_matrix_type full
_refine_ls_number_parameters 205
_refine_ls_number_reflns 4453
_refine_ls_number_restraints 0
_refine_ls_restrained_S_all 0.775
_refine_ls_R_factor_all 0.1732
_refine_ls_R_factor_gt 0.0576
_refine_ls_shift/su_max 0.000
_refine_ls_shift/su_mean 0.000
_refine_ls_structure_factor_coef Fsqd
_refine_ls_weighting_details 'calc w=1/[\s^2^(Fo^2^)+(0.0612P)^2^+0.0000P] where P=(Fo^2^+2Fc^2^)/3'
_refine_ls_weighting_scheme calc
_refine_ls_wR_factor_gt 0.1228
_refine_ls_wR_factor_ref 0.1459
_reflns_number_gt 1617
_reflns_number_total 4453
_reflns_threshold_expression >2sigma(I)
_cod_data_source_file b307192h.txt
_cod_data_source_block (Htspa)2.acetone
_cod_depositor_comments
;
The following automatic conversions were performed:
'_symmetry_cell_setting' value 'Monoclinic' changed to 'monoclinic'
according to '/home/saulius/struct/CIF-dictionaries/cif_core.dic'
dictionary named 'cif_core.dic' version 2.4.1 from 2010-06-29.

Automatic conversion script
Id: cif_fix_enum 1527 2010-12-29 10:47:43Z saulius 
;
_cod_original_sg_symbol_H-M P2/n
_cod_database_code 7013371

loop_
_symmetry_equiv_pos_as_xyz
'x, y, z'
'-x+1/2, y, -z+1/2'
'-x, -y, -z'
'x-1/2, -y, z-1/2'

loop_
_atom_site_label
_atom_site_type_symbol
_atom_site_fract_x
_atom_site_fract_y
_atom_site_fract_z
_atom_site_U_iso_or_equiv
_atom_site_adp_type
_atom_site_occupancy
_atom_site_symmetry_multiplicity
_atom_site_calc_flag
_atom_site_refinement_flags
_atom_site_disorder_assembly
_atom_site_disorder_group
S11 S 0.61757(15) 0.00082(6) 0.71796(7) 0.0594(3) Uani 1 1 d . . .
S12 S 0.4440(2) 0.10082(7) 0.86446(9) 0.0932(5) Uani 1 1 d . . .
O11 O 0.4706(4) -0.19970(16) 0.7946(2) 0.0703(9) Uani 1 1 d . . .
H11 H 0.484(7) -0.240(2) 0.780(3) 0.105 Uiso 1 1 d . . .
O12 O 0.5801(4) -0.16112(15) 0.66955(19) 0.0713(9) Uani 1 1 d . . .
C11 C 0.5250(6) -0.1469(2) 0.7415(3) 0.0529(11) Uani 1 1 d . . .
C12 C 0.5097(5) -0.0707(2) 0.7757(3) 0.0487(10) Uani 1 1 d . . .
C13 C 0.4097(5) -0.0560(2) 0.8444(3) 0.0569(11) Uani 1 1 d . . .
H13 H 0.3592 -0.0985 0.8681 0.068 Uiso 1 1 calc R . .
C14 C 0.3672(6) 0.0122(2) 0.8873(3) 0.0580(11) Uani 1 1 d . . .
C15 C 0.2547(6) 0.0151(3) 0.9566(3) 0.0666(13) Uani 1 1 d . . .
H15 H 0.1985 -0.0270 0.9783 0.080 Uiso 1 1 calc R . .
C16 C 0.2355(7) 0.0872(3) 0.9897(3) 0.0927(17) Uani 1 1 d . . .
H16 H 0.1647 0.0988 1.0357 0.111 Uiso 1 1 calc R . .
C17 C 0.3304(8) 0.1381(3) 0.9481(3) 0.0979(18) Uani 1 1 d . . .
H17 H 0.3342 0.1888 0.9631 0.117 Uiso 1 1 calc R . .
S21 S 0.62353(16) -0.49416(6) 0.71169(7) 0.0588(3) Uani 1 1 d . . .
S22 S 0.76613(17) -0.59353(6) 0.55823(8) 0.0736(4) Uani 1 1 d . . .
O21 O 0.6345(4) -0.29388(16) 0.5990(2) 0.0691(9) Uani 1 1 d . . .
H21 H 0.608(7) -0.253(2) 0.619(3) 0.104 Uiso 1 1 d . . .
O22 O 0.5376(4) -0.33227(14) 0.72760(18) 0.0617(8) Uani 1 1 d . . .
C21 C 0.5998(6) -0.3469(2) 0.6575(3) 0.0510(11) Uani 1 1 d . . .
C22 C 0.6474(5) -0.4227(2) 0.6315(3) 0.0466(10) Uani 1 1 d . . .
C23 C 0.6986(5) -0.4374(2) 0.5494(3) 0.0491(10) Uani 1 1 d . . .
H23 H 0.7020 -0.3953 0.5125 0.059 Uiso 1 1 calc R . .
C24 C 0.7492(5) -0.5066(2) 0.5080(3) 0.0508(10) Uani 1 1 d . . .
C25 C 0.7947(5) -0.5097(2) 0.4195(3) 0.0579(11) Uani 1 1 d . . .
H25 H 0.7946 -0.4683 0.3813 0.070 Uiso 1 1 calc R . .
C26 C 0.8406(6) -0.5832(3) 0.3954(3) 0.0799(15) Uani 1 1 d . . .
H26 H 0.8737 -0.5958 0.3388 0.096 Uiso 1 1 calc R . .
C27 C 0.8319(6) -0.6335(3) 0.4620(4) 0.0844(16) Uani 1 1 d . . .
H27 H 0.8586 -0.6842 0.4567 0.101 Uiso 1 1 calc R . .

loop_
_atom_site_aniso_label
_atom_site_aniso_U_11
_atom_site_aniso_U_22
_atom_site_aniso_U_33
_atom_site_aniso_U_23
_atom_site_aniso_U_13
_atom_site_aniso_U_12
S11 0.0637(8) 0.0581(7) 0.0583(7) 0.0061(6) 0.0144(6) 0.0094(6)
S12 0.1204(12) 0.0756(9) 0.0877(10) -0.0062(8) 0.0292(9) 0.0166(8)
O11 0.084(2) 0.062(2) 0.070(2) -0.0054(18) 0.0321(17) -0.0065(19)
O12 0.103(3) 0.0593(19) 0.0573(19) -0.0041(16) 0.0336(19) -0.0018(16)
C11 0.051(3) 0.057(3) 0.053(3) 0.002(2) 0.014(2) -0.003(2)
C12 0.040(2) 0.058(3) 0.047(3) 0.000(2) 0.004(2) 0.0041(19)
C13 0.047(3) 0.073(3) 0.049(3) 0.007(2) 0.001(2) 0.002(2)
C14 0.063(3) 0.064(3) 0.048(3) -0.003(2) 0.010(2) 0.012(2)
C15 0.057(3) 0.089(3) 0.052(3) -0.015(3) 0.002(2) 0.014(3)
C16 0.091(4) 0.124(5) 0.066(4) -0.016(4) 0.016(3) 0.027(4)
C17 0.124(5) 0.087(4) 0.084(4) -0.036(3) 0.015(4) 0.031(4)
S21 0.0733(8) 0.0554(7) 0.0493(6) -0.0004(5) 0.0137(6) -0.0108(6)
S22 0.0808(9) 0.0659(8) 0.0747(8) -0.0095(7) 0.0123(7) 0.0003(7)
O21 0.100(2) 0.0557(19) 0.0555(19) -0.0011(16) 0.0238(17) -0.0011(18)
O22 0.081(2) 0.0583(17) 0.0492(18) -0.0027(15) 0.0231(17) -0.0041(15)
C21 0.057(3) 0.052(3) 0.043(3) 0.004(2) 0.001(2) -0.011(2)
C22 0.044(2) 0.052(3) 0.044(2) -0.0002(19) 0.006(2) -0.0083(19)
C23 0.051(3) 0.052(2) 0.043(2) 0.005(2) 0.004(2) -0.005(2)
C24 0.045(3) 0.062(3) 0.045(2) -0.002(2) 0.006(2) -0.005(2)
C25 0.046(3) 0.071(3) 0.058(3) -0.018(2) 0.011(2) -0.008(2)
C26 0.057(3) 0.115(4) 0.070(3) -0.034(3) 0.017(3) -0.013(3)
C27 0.074(4) 0.085(4) 0.095(4) -0.033(3) 0.015(3) 0.004(3)

loop_
_atom_type_symbol
_atom_type_description
_atom_type_scat_dispersion_real
_atom_type_scat_dispersion_imag
_atom_type_scat_source
C C 0.0033 0.0016 'International Tables Vol C Tables 4.2.6.8 and 6.1.1.4'
H H 0.0000 0.0000 'International Tables Vol C Tables 4.2.6.8 and 6.1.1.4'
O O 0.0106 0.0060 'International Tables Vol C Tables 4.2.6.8 and 6.1.1.4'
S S 0.1246 0.1234 'International Tables Vol C Tables 4.2.6.8 and 6.1.1.4'

loop_
_geom_angle_atom_site_label_1
_geom_angle_atom_site_label_2
_geom_angle_atom_site_label_3
_geom_angle
_geom_angle_site_symmetry_1
_geom_angle_site_symmetry_3
_geom_angle_publ_flag
C12 S11 S11 103.19(13) . 2_656 ?
C17 S12 C14 90.7(3) . . ?
O12 C11 O11 122.4(4) . . ?
O12 C11 C12 123.3(4) . . ?
O11 C11 C12 114.3(4) . . ?
C13 C12 C11 121.0(4) . . ?
C13 C12 S11 122.7(3) . . ?
C11 C12 S11 116.2(3) . . ?
C12 C13 C14 132.2(4) . . ?
C15 C14 C13 122.9(4) . . ?
C15 C14 S12 110.4(3) . . ?
C13 C14 S12 126.7(3) . . ?
C16 C15 C14 112.9(5) . . ?
C17 C16 C15 112.4(5) . . ?
C16 C17 S12 113.5(4) . . ?
C22 S21 S21 102.62(13) . 2_656 ?
C24 S22 C27 91.3(2) . . ?
O22 C21 O21 122.0(4) . . ?
O22 C21 C22 123.6(4) . . ?
O21 C21 C22 114.4(4) . . ?
C23 C22 C21 121.5(4) . . ?
C23 C22 S21 122.2(3) . . ?
C21 C22 S21 116.2(3) . . ?
C22 C23 C24 131.8(4) . . ?
C25 C24 C23 122.5(4) . . ?
C25 C24 S22 111.2(3) . . ?
C23 C24 S22 126.3(3) . . ?
C24 C25 C26 111.6(4) . . ?
C27 C26 C25 113.4(4) . . ?
C26 C27 S22 112.5(4) . . ?

loop_
_geom_bond_atom_site_label_1
_geom_bond_atom_site_label_2
_geom_bond_distance
_geom_bond_site_symmetry_2
_geom_bond_publ_flag
S11 C12 1.774(4) . ?
S11 S11 2.070(2) 2_656 ?
S12 C17 1.711(5) . ?
S12 C14 1.723(4) . ?
O11 C11 1.320(5) . ?
O12 C11 1.214(4) . ?
C11 C12 1.458(5) . ?
C12 C13 1.353(5) . ?
C13 C14 1.422(5) . ?
C14 C15 1.396(5) . ?
C15 C16 1.388(6) . ?
C16 C17 1.340(6) . ?
S21 C22 1.767(4) . ?
S21 S21 2.069(2) 2_656 ?
S22 C24 1.717(4) . ?
S22 C27 1.717(5) . ?
O21 C21 1.329(4) . ?
O22 C21 1.215(4) . ?
C21 C22 1.456(5) . ?
C22 C23 1.346(5) . ?
C23 C24 1.445(5) . ?
C24 C25 1.396(5) . ?
C25 C26 1.409(6) . ?
C26 C27 1.342(6) . ?

loop_
_geom_hbond_atom_site_label_D
_geom_hbond_atom_site_label_H
_geom_hbond_atom_site_label_A
_geom_hbond_distance_DH
_geom_hbond_distance_HA
_geom_hbond_distance_DA
_geom_hbond_angle_DHA
_geom_hbond_site_symmetry_A
O11 H11 O22 0.77(4) 1.87(4) 2.630(4) 170(6) .
O21 H21 O12 0.82(4) 1.82(4) 2.635(4) 173(5) .
